data_1510184
loop_
_publ_author_name
'Rabenau, A.'
'Haendler, H.M.'
'Rosenstein, G.'
'Mootz, D.'

_publ_section_title
;
 The Crystal Structures of Au Te2 Cl and Au Te2 I
;
_journal_name_full 'Journal of Solid State Chemistry'
_journal_page_first 175
_journal_page_last 181
_journal_paper_doi 10.1016/0022-4596(74)90024-3
_journal_volume 10
_journal_year 1974
_chemical_formula_sum 'Au I Te2'
_chemical_name_systematic 'Au Te2 I'
_space_group_IT_number 51
_symmetry_space_group_name_Hall '-P 2b 2'
_symmetry_space_group_name_H-M 'P m m b'
_cell_angle_alpha 90
_cell_angle_beta 90
_cell_angle_gamma 90
_cell_formula_units_Z 2
_cell_length_a 4.056
_cell_length_b 12.579
_cell_length_c 4.741
_cell_volume 241.888
_citation_journal_id_ASTM JSSCBI
_cod_data_source_file gold_240.cif
_cod_data_source_block Au1I1Te2
_cod_original_cell_volume 241.8879
_cod_original_sg_symbol_Hall '-P 2a 2a (y,-x,z)'
_cod_original_formula_sum 'Au1 I1 Te2'
_cod_database_code 1510184

loop_
_symmetry_equiv_pos_as_xyz
x,y,z
-x,-y+1/2,z
-x,y+1/2,-z
x,-y,-z
-x,-y,-z
x,y-1/2,-z
x,-y-1/2,z
-x,y,z

loop_
_atom_site_label
_atom_site_type_symbol
_atom_site_fract_x
_atom_site_fract_y
_atom_site_fract_z
_atom_site_occupancy
_atom_site_U_iso_or_equiv
Te1 Te 0.5 0.08158 0.19745 1 0.0
Au1 Au 0 0 0.5 1 0.0
I1 I 0 0.25 0.73103 1 0.0
